data_8101155
loop_
_publ_author_name
'Falah, Chiraz'
'Boughzala, Habib'
'Jouini, Tahar'

_publ_section_title
;
Crystal structure of tripotassium dibismuth phosphate, K~3~Bi~2~(PO~4~)~3~
;
_journal_issue 4
_journal_name_full 'Zeitschrift f\"ur Kristallographie - New Crystal Structures'
_journal_page_first 493
_journal_page_last 494
_journal_volume 216
_journal_year 2001
_chemical_formula_moiety 'Bi2 K3 O12 P3'
_chemical_formula_structural 'K3 Bi2 (P O4)3'
_chemical_formula_sum 'Bi2 K3 O12 P3'
_chemical_formula_weight 820.17
_space_group_IT_number 15
_symmetry_cell_setting monoclinic
_symmetry_space_group_name_Hall '-C 2yc'
_symmetry_space_group_name_H-M 'C 1 2/c 1'
_cell_angle_alpha 90.00
_cell_angle_beta 114.94(4)
_cell_angle_gamma 90.00
_cell_formula_units_Z 4
_cell_length_a 13.828(7)
_cell_length_b 13.482(5)
_cell_length_c 6.808(3)
_cell_measurement_temperature 293(2)
_cell_volume 1150.9(9)
_diffrn_ambient_temperature 293(2)
_exptl_crystal_density_diffrn 4.734
_cod_depositor_comments
;
The following automatic conversions were performed:
'_geom_bond_publ_flag' value 'Y' changed to 'y' according to
'/home/saulius/struct/CIF-dictionaries/cif_core.dic' dictionary named
'cif_core.dic' version 2.4.1 from 2010-06-29 (24 times).

Automatic conversion script
Id: cif_fix_enum 1527 2010-12-29 10:47:43Z saulius 
;
_cod_original_sg_symbol_H-M 'C 2/c'
_cod_database_code 8101155

loop_
_symmetry_equiv_pos_as_xyz
'x, y, z'
'x, -y, z+1/2'
'x+1/2, y+1/2, z'
'x+1/2, -y+1/2, z+1/2'
'-x, -y, -z'
'-x, y, -z-1/2'
'-x+1/2, -y+1/2, -z'
'-x+1/2, y+1/2, -z-1/2'

loop_
_atom_site_label
_atom_site_type_symbol
_atom_site_fract_x
_atom_site_fract_y
_atom_site_fract_z
_atom_site_U_iso_or_equiv
_atom_site_adp_type
_atom_site_occupancy
_atom_site_symmetry_multiplicity
_atom_site_calc_flag
_atom_site_refinement_flags
_atom_site_disorder_assembly
_atom_site_disorder_group
Bi1 Bi 0.26291(2) 0.35556(2) 0.33079(5) 0.00956(18) Uani 1 8 d . . .
P1 P 0.5000 0.2582(2) 0.7500 0.0087(6) Uani 1 4 d S . .
P2 P 0.25888(17) 0.39156(19) -0.1393(3) 0.0087(5) Uani 1 8 d . . .
K1 K 0.5000 0.4817(2) 0.2500 0.0155(6) Uani 1 4 d S . .
K2 K 0.5000 0.2226(2) 0.2500 0.0102(5) Uani 1 4 d S . .
K3 K 0.5000 0.0000 1.0000 0.0410(11) Uani 1 4 d S . .
O1 O 0.4307(5) 0.1927(5) 0.8217(11) 0.0174(15) Uani 1 8 d . . .
O2 O 0.5669(5) 0.3309(5) 0.9435(11) 0.0143(14) Uani 1 8 d . . .
O3 O 0.1571(5) 0.4312(6) -0.1287(11) 0.0208(16) Uani 1 8 d . . .
O4 O 0.2310(5) 0.3169(6) -0.3302(9) 0.0133(14) Uani 1 8 d . . .
O5 O 0.3273(5) 0.4759(5) -0.1705(11) 0.0131(13) Uani 1 8 d . . .
O6 O 0.3265(6) 0.3386(5) 0.0802(11) 0.0119(13) Uani 1 8 d . . .

loop_
_atom_site_aniso_label
_atom_site_aniso_U_11
_atom_site_aniso_U_22
_atom_site_aniso_U_33
_atom_site_aniso_U_23
_atom_site_aniso_U_13
_atom_site_aniso_U_12
Bi1 0.0067(2) 0.0106(2) 0.0106(2) 0.00066(12) 0.00294(16) -0.00063(12)
P1 0.0047(13) 0.0106(16) 0.0079(14) 0.000 0.0000(11) 0.000
P2 0.0086(10) 0.0093(12) 0.0085(11) 0.0004(9) 0.0040(8) -0.0010(9)
K1 0.0108(13) 0.0188(16) 0.0159(13) 0.000 0.0046(11) 0.000
K2 0.0081(12) 0.0092(12) 0.0095(12) 0.000 0.0001(10) 0.000
K3 0.0258(19) 0.039(2) 0.041(2) -0.0184(18) -0.0029(16) 0.0099(17)
O1 0.010(3) 0.021(4) 0.017(3) 0.004(3) 0.002(3) -0.003(3)
O2 0.007(3) 0.015(3) 0.014(3) -0.006(3) -0.002(3) -0.002(3)
O3 0.011(3) 0.032(4) 0.023(4) -0.003(3) 0.010(3) 0.001(3)
O4 0.018(4) 0.015(4) 0.006(3) 0.004(3) 0.004(3) 0.003(3)
O5 0.012(3) 0.009(3) 0.019(3) 0.004(3) 0.006(3) -0.003(3)
O6 0.020(3) 0.006(3) 0.012(3) 0.000(2) 0.008(3) -0.002(3)

loop_
_geom_bond_atom_site_label_1
_geom_bond_atom_site_label_2
_geom_bond_distance
_geom_bond_site_symmetry_2
_geom_bond_publ_flag
Bi1 O2 2.227(6) 6_657 y
Bi1 O6 2.237(7) . y
Bi1 O4 2.327(8) 7 y
Bi1 O5 2.442(7) 2_565 y
Bi1 O1 2.515(7) 7_556 y
Bi1 O4 2.579(6) 1_556 y
Bi1 K3 3.8957(19) 3_454 ?
Bi1 K1 3.932(2) . ?
Bi1 K2 3.973(2) . ?
Bi1 K1 3.977(3) 5_666 ?
Bi1 K2 4.224(3) 7 ?
P1 O1 1.527(7) . y
P1 O1 1.527(7) 6_657 ?
P1 O2 1.589(7) . y
P1 O2 1.589(7) 6_657 ?
P1 K2 3.4377(16) . ?
P1 K2 3.4377(16) 1_556 ?
P1 K1 3.507(4) 5_666 ?
P2 O3 1.535(7) . y
P2 O5 1.549(7) . y
P2 O4 1.558(7) . y
P2 O6 1.562(7) . y
P2 K1 3.488(3) . ?
P2 K2 3.671(3) 7 ?
P2 K3 3.684(3) 4_453 ?
K1 O5 2.723(6) 2_565 y
K1 O5 2.723(6) 5_665 ?
K1 O2 2.819(8) 2_564 y
K1 O2 2.819(8) 5_666 ?
K1 O5 2.853(7) . y
K1 O5 2.853(7) 6_656 ?
K1 O6 2.911(7) . y
K1 O6 2.911(7) 6_656 ?
K1 O2 3.312(7) 1_554 y
K1 O2 3.312(7) 6_657 ?
K1 K1 3.4396(17) 5_666 ?
K1 K1 3.4396(17) 5_665 ?
K2 O6 2.683(7) 6_656 ?
K2 O6 2.683(7) . y
K2 O1 2.689(7) 1_554 y
K2 O1 2.689(7) 6_657 ?
K2 O3 2.862(8) 7 ?
K2 O3 2.862(8) 4 y
K2 O2 2.995(7) 6_657 ?
K2 O2 2.995(7) 1_554 y
K2 P1 3.4377(16) 1_554 ?
K2 K3 3.450(3) 1_554 ?
K2 K3 3.450(3) 2_554 ?
K3 O3 2.709(7) 4_556 y
K3 O3 2.709(7) 8_546 ?
K3 O3 2.820(7) 7_556 ?
K3 O3 2.820(7) 3_546 y
K3 O1 2.856(7) . y
K3 O1 2.856(7) 5_657 ?
K3 K3 3.4040(15) 2 ?
K3 K3 3.4040(15) 2_554 ?
K3 K2 3.450(3) 5_656 ?
K3 K2 3.450(3) 1_556 ?
K3 P2 3.684(3) 8_546 ?
K3 P2 3.684(3) 4_556 ?
O1 Bi1 2.515(7) 7_556 ?
O1 K2 2.689(7) 1_556 ?
O2 Bi1 2.227(6) 6_657 ?
O2 K1 2.819(8) 5_666 ?
O2 K2 2.995(7) 1_556 ?
O2 K1 3.312(7) 1_556 ?
O3 K3 2.709(7) 4_453 ?
O3 K3 2.820(7) 3_454 ?
O3 K2 2.862(8) 7 ?
O4 Bi1 2.327(8) 7 ?
O4 Bi1 2.579(6) 1_554 ?
O5 Bi1 2.442(7) 2_564 ?
O5 K1 2.723(6) 5_665 ?
